data_1548163
loop_
_publ_author_name
'Jun Yuan'
'Tingting Sun'
'Xin He'
'Ke An'
'Jun Zhu'
'Liang Zhao'

_publ_section_title
;
 Synthesis of tetra- and octa-aurated heteroaryl complexes towards probing
 aromatic indoliums
;
_journal_name_full 'Nature Communications'
_journal_page_first 11489
_journal_paper_doi 10.1038/ncomms11489
_journal_volume 7
_journal_year 2016
_chemical_formula_sum 'C69 H55 Au3 B Cl3 F4 N P3'
_chemical_formula_weight 1775.11
_space_group_IT_number 2
_symmetry_cell_setting triclinic
_symmetry_space_group_name_Hall '-P 1'
_symmetry_space_group_name_H-M 'P -1'
_atom_sites_solution_hydrogens geom
_atom_sites_solution_primary direct
_atom_sites_solution_secondary difmap
_cell_angle_alpha 76.07(3)
_cell_angle_beta 81.79(3)
_cell_angle_gamma 72.44(3)
_cell_formula_units_Z 4
_cell_length_a 17.519(4)
_cell_length_b 19.670(4)
_cell_length_c 20.326(4)
_cell_measurement_reflns_used 18620
_cell_measurement_temperature 173(2)
_cell_measurement_theta_max 27.4851
_cell_measurement_theta_min 1.0351
_cell_volume 6463(3)
_computing_structure_refinement 'SHELXL-97 (Sheldrick, 1997)'
_computing_structure_solution 'SHELXS-97 (Sheldrick, 1990)'
_diffrn_ambient_temperature 173(2)
_diffrn_measured_fraction_theta_full 0.996
_diffrn_measured_fraction_theta_max 0.996
_diffrn_measurement_device_type CCD
_diffrn_radiation_monochromator Confocal
_diffrn_radiation_source 'Rotating Anode'
_diffrn_radiation_type MoK\a
_diffrn_radiation_wavelength 0.710747
_diffrn_reflns_av_R_equivalents 0.0726
_diffrn_reflns_av_sigmaI/netI 0.0756
_diffrn_reflns_limit_h_max 22
_diffrn_reflns_limit_h_min -22
_diffrn_reflns_limit_k_max 25
_diffrn_reflns_limit_k_min -25
_diffrn_reflns_limit_l_max 25
_diffrn_reflns_limit_l_min -26
_diffrn_reflns_number 77369
_diffrn_reflns_theta_full 27.49
_diffrn_reflns_theta_max 27.49
_diffrn_reflns_theta_min 1.04
_exptl_absorpt_coefficient_mu 7.044
_exptl_absorpt_correction_T_max 1.0000
_exptl_absorpt_correction_T_min 0.5302
_exptl_absorpt_correction_type multi-scan
_exptl_crystal_colour Colorless
_exptl_crystal_density_diffrn 1.824
_exptl_crystal_density_method 'not measured'
_exptl_crystal_description Plate
_exptl_crystal_F_000 3400
_exptl_crystal_size_max 0.23
_exptl_crystal_size_mid 0.11
_exptl_crystal_size_min 0.04
_refine_diff_density_max 2.594
_refine_diff_density_min -2.448
_refine_diff_density_rms 0.227
_refine_ls_extinction_method none
_refine_ls_goodness_of_fit_ref 1.158
_refine_ls_hydrogen_treatment constr
_refine_ls_matrix_type full
_refine_ls_number_parameters 1513
_refine_ls_number_reflns 29563
_refine_ls_number_restraints 6
_refine_ls_restrained_S_all 1.158
_refine_ls_R_factor_all 0.0924
_refine_ls_R_factor_gt 0.0755
_refine_ls_shift/su_max 0.002
_refine_ls_shift/su_mean 0.000
_refine_ls_structure_factor_coef Fsqd
_refine_ls_weighting_details 'calc w=1/[\s^2^(Fo^2^)+(0.0734P)^2^+26.5814P] where P=(Fo^2^+2Fc^2^)/3'
_refine_ls_weighting_scheme calc
_refine_ls_wR_factor_gt 0.1907
_refine_ls_wR_factor_ref 0.2037
_reflns_number_gt 23826
_reflns_number_total 29563
_reflns_threshold_expression >2sigma(I)
_cod_data_source_file ncomms11489-2.cif
_cod_data_source_block 2
_cod_depositor_comments
;
The following automatic conversions were performed:

'_symmetry_cell_setting' value 'Triclinic' changed to 'triclinic'
according to the built-in table from CIF Core dictionary named
'cif_core.dic' version 2.4.1 from 2010-06-29.

'_exptl_absorpt_correction_type' value 'Multi-scan' changed to
'multi-scan' according to the built-in table from CIF Core dictionary
named 'cif_core.dic' version 2.4.1 from 2010-06-29.

'_refine_ls_hydrogen_treatment' value 'Constr' changed to 'constr'
according to the built-in table from CIF Core dictionary named
'cif_core.dic' version 2.4.1 from 2010-06-29.

Automatic conversion script
Id: cif_fix_values 5376 2017-05-30 11:51:03Z andrius 

2019-01-12
Z value and formula fixed to values more according to usual
chemical conventions.                 miguel
;
_cod_original_formula_sum 'C138 H110 Au6 B2 Cl6 F8 N2 O0 P6'
_cod_original_formula_weight 3550.22
_cod_original_formula_units_Z 2
_cod_original_cell_volume 6463(2)
_cod_original_sg_symbol_H-M P-1
_cod_database_code 1548163

loop_
_symmetry_equiv_pos_as_xyz
'x, y, z'
'-x, -y, -z'

loop_
_atom_site_label
_atom_site_type_symbol
_atom_site_fract_x
_atom_site_fract_y
_atom_site_fract_z
_atom_site_U_iso_or_equiv
_atom_site_adp_type
_atom_site_occupancy
_atom_site_symmetry_multiplicity
_atom_site_calc_flag
_atom_site_refinement_flags
_atom_site_disorder_assembly
_atom_site_disorder_group
Au1 Au 0.69287(2) 0.271063(19) 0.510843(17) 0.03030(10) Uani 1 1 d . . .
Au2 Au 0.66231(2) 0.348182(19) 0.626720(18) 0.03129(10) Uani 1 1 d . . .
Au3 Au 0.74892(2) 0.186287(19) 0.657494(18) 0.03052(10) Uani 1 1 d . . .
Au4 Au 0.25924(2) 1.308616(19) -0.152740(18) 0.03087(10) Uani 1 1 d . . .
Au5 Au 0.33983(2) 1.145455(19) -0.126705(18) 0.03174(10) Uani 1 1 d . . .
Au6 Au 0.31478(2) 1.21888(2) -0.007000(19) 0.03362(10) Uani 1 1 d . . .
N1 N 0.6468(4) 0.2539(4) 0.6102(3) 0.0252(15) Uani 1 1 d . . .
C1 C 0.5756(5) 0.2331(5) 0.6287(5) 0.034(2) Uani 1 1 d . . .
C2 C 0.5088(7) 0.2764(6) 0.6576(6) 0.046(3) Uani 1 1 d . . .
H2A H 0.5117 0.3202 0.6653 0.055 Uiso 1 1 calc R . .
C3 C 0.4369(6) 0.2579(7) 0.6761(6) 0.051(3) Uani 1 1 d . . .
H3A H 0.3935 0.2884 0.6965 0.062 Uiso 1 1 calc R . .
C4 C 0.4307(8) 0.1941(8) 0.6637(7) 0.068(4) Uani 1 1 d . . .
H4A H 0.3829 0.1811 0.6751 0.082 Uiso 1 1 calc R . .
C5 C 0.4971(7) 0.1493(6) 0.6338(7) 0.055(3) Uani 1 1 d . . .
H5A H 0.4933 0.1061 0.6252 0.066 Uiso 1 1 calc R . .
C6 C 0.5688(6) 0.1679(6) 0.6165(5) 0.039(2) Uani 1 1 d . . .
C7 C 0.6353(7) 0.1206(6) 0.5853(5) 0.042(2) Uani 1 1 d . . .
C8 C 0.6906(8) 0.0815(6) 0.5604(6) 0.047(3) Uani 1 1 d . . .
C9 C 0.7639(8) 0.0384(7) 0.5287(6) 0.057(3) Uani 1 1 d . . .
C10 C 0.7722(8) -0.0308(8) 0.5186(7) 0.067(4) Uani 1 1 d . . .
H10I H 0.7302 -0.0520 0.5327 0.080 Uiso 1 1 calc R . .
C11 C 0.8411(11) -0.0676(8) 0.4882(8) 0.082(5) Uani 1 1 d . . .
H11I H 0.8467 -0.1144 0.4822 0.098 Uiso 1 1 calc R . .
C12 C 0.9037(12) -0.0352(9) 0.4658(9) 0.100(6) Uani 1 1 d . . .
H12J H 0.9510 -0.0608 0.4452 0.120 Uiso 1 1 calc R . .
C13 C 0.8962(10) 0.0337(7) 0.4737(9) 0.088(6) Uani 1 1 d . . .
H13I H 0.9367 0.0562 0.4567 0.106 Uiso 1 1 calc R . .
C14 C 0.8269(9) 0.0692(8) 0.5078(8) 0.075(4) Uani 1 1 d . . .
H14A H 0.8227 0.1145 0.5167 0.090 Uiso 1 1 calc R . .
N2 N 0.3585(4) 1.2361(4) -0.1064(4) 0.0306(16) Uani 1 1 d . . .
C15 C 0.4310(5) 1.2583(5) -0.1273(5) 0.031(2) Uani 1 1 d . . .
C16 C 0.4944(6) 1.2164(6) -0.1622(6) 0.045(3) Uani 1 1 d . . .
H16A H 0.4897 1.1740 -0.1719 0.054 Uiso 1 1 calc R . .
C17 C 0.5649(7) 1.2366(7) -0.1828(7) 0.058(3) Uani 1 1 d . . .
H17A H 0.6080 1.2073 -0.2048 0.070 Uiso 1 1 calc R . .
C18 C 0.5702(7) 1.3018(8) -0.1702(7) 0.064(4) Uani 1 1 d . . .
H18A H 0.6161 1.3172 -0.1853 0.077 Uiso 1 1 calc R . .
C19 C 0.5074(7) 1.3430(6) -0.1355(6) 0.050(3) Uani 1 1 d . . .
H19A H 0.5116 1.3858 -0.1265 0.061 Uiso 1 1 calc R . .
C20 C 0.4371(6) 1.3218(6) -0.1134(5) 0.040(2) Uani 1 1 d . . .
C21 C 0.3730(6) 1.3673(6) -0.0773(6) 0.042(2) Uani 1 1 d . . .
C22 C 0.3187(7) 1.4027(6) -0.0480(6) 0.049(3) Uani 1 1 d . . .
C23 C 0.2471(8) 1.4416(8) -0.0119(7) 0.066(4) Uani 1 1 d . . .
C24 C 0.2450(12) 1.4989(14) 0.0149(13) 0.176(14) Uani 1 1 d . . .
H24A H 0.2918 1.5130 0.0111 0.212 Uiso 1 1 calc R . .
C25 C 0.1777(13) 1.5371(16) 0.0470(15) 0.205(17) Uani 1 1 d . . .
H25A H 0.1789 1.5747 0.0668 0.246 Uiso 1 1 calc R . .
C26 C 0.1093(13) 1.5183(10) 0.0491(10) 0.117(8) Uani 1 1 d . . .
H26A H 0.0622 1.5447 0.0691 0.140 Uiso 1 1 calc R . .
C27 C 0.1081(9) 1.4618(7) 0.0225(8) 0.074(4) Uani 1 1 d . . .
H27A H 0.0612 1.4477 0.0267 0.089 Uiso 1 1 calc R . .
C28 C 0.1760(7) 1.4254(7) -0.0104(6) 0.057(3) Uani 1 1 d . . .
H28A H 0.1739 1.3895 -0.0321 0.069 Uiso 1 1 calc R . .
P1 P 0.74223(15) 0.30028(14) 0.40325(13) 0.0336(5) Uani 1 1 d . . .
C29 C 0.7384(6) 0.2392(6) 0.3503(5) 0.041(2) Uani 1 1 d . . .
C30 C 0.6969(11) 0.1885(9) 0.3762(8) 0.083(5) Uani 1 1 d . . .
H30A H 0.6724 0.1853 0.4201 0.099 Uiso 1 1 calc R . .
C31 C 0.6916(15) 0.1422(12) 0.3364(10) 0.129(9) Uani 1 1 d . . .
H31A H 0.6622 0.1086 0.3537 0.155 Uiso 1 1 calc R . .
C32 C 0.7288(14) 0.1449(11) 0.2723(9) 0.113(7) Uani 1 1 d . . .
H32A H 0.7243 0.1140 0.2458 0.136 Uiso 1 1 calc R . .
C33 C 0.7718(9) 0.1927(8) 0.2480(7) 0.070(4) Uani 1 1 d . . .
H33A H 0.7983 0.1936 0.2049 0.084 Uiso 1 1 calc R . .
C34 C 0.7780(7) 0.2412(6) 0.2858(6) 0.053(3) Uani 1 1 d . . .
H34A H 0.8079 0.2742 0.2681 0.063 Uiso 1 1 calc R . .
C35 C 0.6890(6) 0.3909(5) 0.3623(5) 0.037(2) Uani 1 1 d . . .
C36 C 0.6475(6) 0.4054(6) 0.3041(5) 0.043(2) Uani 1 1 d . . .
H36A H 0.6483 0.3672 0.2842 0.051 Uiso 1 1 calc R . .
C37 C 0.6050(7) 0.4765(6) 0.2758(6) 0.051(3) Uani 1 1 d . . .
H37A H 0.5751 0.4854 0.2387 0.061 Uiso 1 1 calc R . .
C38 C 0.6078(7) 0.5332(6) 0.3031(6) 0.052(3) Uani 1 1 d . . .
H38A H 0.5830 0.5809 0.2823 0.063 Uiso 1 1 calc R . .
C39 C 0.6464(7) 0.5197(6) 0.3602(6) 0.049(3) Uani 1 1 d . . .
H39A H 0.6448 0.5585 0.3796 0.059 Uiso 1 1 calc R . .
C40 C 0.6882(6) 0.4501(6) 0.3903(6) 0.041(2) Uani 1 1 d . . .
H40A H 0.7155 0.4423 0.4287 0.049 Uiso 1 1 calc R . .
C41 C 0.8471(6) 0.2995(5) 0.3974(5) 0.037(2) Uani 1 1 d . . .
C42 C 0.8797(7) 0.3431(7) 0.3459(7) 0.061(4) Uani 1 1 d . . .
H42A H 0.8469 0.3773 0.3141 0.073 Uiso 1 1 calc R . .
C43 C 0.9611(7) 0.3375(8) 0.3401(7) 0.072(4) Uani 1 1 d . . .
H43A H 0.9825 0.3677 0.3046 0.087 Uiso 1 1 calc R . .
C44 C 1.0112(7) 0.2860(6) 0.3879(7) 0.055(3) Uani 1 1 d . . .
H44A H 1.0660 0.2813 0.3844 0.066 Uiso 1 1 calc R . .
C45 C 0.9778(8) 0.2433(7) 0.4393(6) 0.057(3) Uani 1 1 d . . .
H45A H 1.0105 0.2091 0.4712 0.068 Uiso 1 1 calc R . .
C46 C 0.8967(6) 0.2493(6) 0.4456(5) 0.044(3) Uani 1 1 d . . .
H46A H 0.8752 0.2199 0.4818 0.052 Uiso 1 1 calc R . .
P2 P 0.68930(14) 0.44900(14) 0.63726(13) 0.0328(5) Uani 1 1 d . . .
C47 C 0.6707(6) 0.4613(6) 0.7241(5) 0.037(2) Uani 1 1 d . . .
C48 C 0.6112(7) 0.5188(7) 0.7438(6) 0.053(3) Uani 1 1 d . . .
H48A H 0.5824 0.5555 0.7110 0.064 Uiso 1 1 calc R . .
C49 C 0.5939(9) 0.5223(8) 0.8121(8) 0.076(4) Uani 1 1 d . . .
H49A H 0.5527 0.5602 0.8252 0.091 Uiso 1 1 calc R . .
C50 C 0.6382(9) 0.4696(9) 0.8590(7) 0.070(4) Uani 1 1 d . . .
H50A H 0.6278 0.4730 0.9045 0.084 Uiso 1 1 calc R . .
C51 C 0.6976(9) 0.4118(8) 0.8420(7) 0.067(4) Uani 1 1 d . . .
H51A H 0.7258 0.3754 0.8754 0.081 Uiso 1 1 calc R . .
C52 C 0.7148(6) 0.4086(7) 0.7740(5) 0.049(3) Uani 1 1 d . . .
H52A H 0.7564 0.3706 0.7615 0.059 Uiso 1 1 calc R . .
C53 C 0.6272(6) 0.5323(6) 0.5871(5) 0.039(2) Uani 1 1 d . . .
C54 C 0.6497(6) 0.5965(5) 0.5697(6) 0.048(3) Uani 1 1 d . . .
H54A H 0.6987 0.5977 0.5813 0.058 Uiso 1 1 calc R . .
C55 C 0.5978(7) 0.6592(6) 0.5346(7) 0.059(3) Uani 1 1 d . . .
H55A H 0.6117 0.7028 0.5238 0.070 Uiso 1 1 calc R . .
C56 C 0.5259(7) 0.6572(7) 0.5158(6) 0.059(3) Uani 1 1 d . . .
H56A H 0.4918 0.6991 0.4920 0.071 Uiso 1 1 calc R . .
C57 C 0.5049(7) 0.5918(7) 0.5329(7) 0.055(3) Uani 1 1 d . . .
H57A H 0.4562 0.5906 0.5206 0.067 Uiso 1 1 calc R . .
C58 C 0.5551(6) 0.5285(6) 0.5677(6) 0.047(3) Uani 1 1 d . . .
H58A H 0.5414 0.4848 0.5780 0.057 Uiso 1 1 calc R . .
C59 C 0.7945(6) 0.4472(5) 0.6136(5) 0.038(2) Uani 1 1 d . . .
C60 C 0.8286(7) 0.4937(6) 0.6314(6) 0.049(3) Uani 1 1 d . . .
H60A H 0.7990 0.5266 0.6580 0.059 Uiso 1 1 calc R . .
C61 C 0.9076(7) 0.4913(7) 0.6094(7) 0.058(3) Uani 1 1 d . . .
H61A H 0.9299 0.5242 0.6201 0.069 Uiso 1 1 calc R . .
C62 C 0.9537(7) 0.4425(8) 0.5728(7) 0.061(4) Uani 1 1 d . . .
H62A H 1.0068 0.4417 0.5587 0.074 Uiso 1 1 calc R . .
C63 C 0.9205(7) 0.3944(7) 0.5570(7) 0.061(4) Uani 1 1 d . . .
H63A H 0.9520 0.3598 0.5328 0.073 Uiso 1 1 calc R . .
C64 C 0.8407(6) 0.3963(6) 0.5763(6) 0.051(3) Uani 1 1 d . . .
H64A H 0.8184 0.3639 0.5644 0.061 Uiso 1 1 calc R . .
P3 P 0.85582(15) 0.12076(14) 0.71568(13) 0.0347(5) Uani 1 1 d . . .
C65 C 0.9011(7) 0.0296(6) 0.7005(6) 0.050(3) Uani 1 1 d . . .
C66 C 0.8543(10) -0.0071(7) 0.6836(6) 0.072(4) Uani 1 1 d . . .
H66A H 0.7994 0.0142 0.6803 0.086 Uiso 1 1 calc R . .
C67 C 0.8909(14) -0.0782(7) 0.6714(8) 0.101(7) Uani 1 1 d . . .
H67A H 0.8601 -0.1044 0.6604 0.121 Uiso 1 1 calc R . .
C68 C 0.9715(14) -0.1080(9) 0.6758(8) 0.104(7) Uani 1 1 d . . .
H68A H 0.9956 -0.1545 0.6675 0.125 Uiso 1 1 calc R . .
C69 C 1.0155(11) -0.0715(7) 0.6917(9) 0.092(5) Uani 1 1 d . . .
H69A H 1.0704 -0.0931 0.6944 0.111 Uiso 1 1 calc R . .
C70 C 0.9836(9) -0.0030(7) 0.7044(7) 0.074(4) Uani 1 1 d . . .
H70A H 1.0161 0.0216 0.7155 0.089 Uiso 1 1 calc R . .
C71 C 0.9375(6) 0.1625(6) 0.7018(5) 0.042(2) Uani 1 1 d . . .
C72 C 0.9741(7) 0.1695(7) 0.7546(6) 0.056(3) Uani 1 1 d . . .
H72A H 0.9561 0.1532 0.7992 0.067 Uiso 1 1 calc R . .
C73 C 1.0376(7) 0.2006(8) 0.7417(7) 0.071(4) Uani 1 1 d . . .
H73A H 1.0608 0.2064 0.7777 0.085 Uiso 1 1 calc R . .
C74 C 1.0664(8) 0.2231(8) 0.6753(8) 0.074(4) Uani 1 1 d . . .
H74A H 1.1100 0.2425 0.6659 0.089 Uiso 1 1 calc R . .
C75 C 1.0279(7) 0.2157(6) 0.6233(7) 0.059(3) Uani 1 1 d . . .
H75A H 1.0463 0.2309 0.5785 0.071 Uiso 1 1 calc R . .
C76 C 0.9655(6) 0.1876(6) 0.6353(5) 0.048(3) Uani 1 1 d . . .
H76A H 0.9406 0.1847 0.5990 0.058 Uiso 1 1 calc R . .
C77 C 0.8267(6) 0.1121(6) 0.8061(5) 0.038(2) Uani 1 1 d . . .
C78 C 0.8528(7) 0.0478(7) 0.8525(6) 0.054(3) Uani 1 1 d . . .
H78A H 0.8848 0.0060 0.8382 0.065 Uiso 1 1 calc R . .
C79 C 0.8300(8) 0.0466(8) 0.9223(6) 0.068(4) Uani 1 1 d . . .
H79A H 0.8476 0.0035 0.9540 0.082 Uiso 1 1 calc R . .
C80 C 0.7834(9) 0.1066(8) 0.9435(7) 0.070(4) Uani 1 1 d . . .
H80A H 0.7684 0.1049 0.9896 0.084 Uiso 1 1 calc R . .
C81 C 0.7582(9) 0.1700(9) 0.8969(7) 0.073(4) Uani 1 1 d . . .
H81A H 0.7266 0.2119 0.9113 0.087 Uiso 1 1 calc R . .
C82 C 0.7792(8) 0.1719(7) 0.8297(6) 0.059(3) Uani 1 1 d . . .
H82A H 0.7607 0.2153 0.7986 0.070 Uiso 1 1 calc R . .
P4 P 0.15551(15) 1.38790(14) -0.20755(13) 0.0360(6) Uani 1 1 d . . .
C83 C 0.0617(6) 1.3632(5) -0.1870(6) 0.044(3) Uani 1 1 d . . .
C84 C 0.0036(7) 1.3869(7) -0.2326(7) 0.065(4) Uani 1 1 d . . .
H84A H 0.0127 1.4160 -0.2746 0.079 Uiso 1 1 calc R . .
C85 C -0.0667(8) 1.3689(9) -0.2180(8) 0.089(6) Uani 1 1 d . . .
H85A H -0.1053 1.3860 -0.2495 0.107 Uiso 1 1 calc R . .
C86 C -0.0808(7) 1.3248(7) -0.1556(8) 0.074(4) Uani 1 1 d . . .
H86A H -0.1283 1.3112 -0.1456 0.089 Uiso 1 1 calc R . .
C87 C -0.0248(7) 1.3015(6) -0.1093(7) 0.059(3) Uani 1 1 d . . .
H87A H -0.0341 1.2727 -0.0671 0.070 Uiso 1 1 calc R . .
C88 C 0.0467(6) 1.3213(6) -0.1255(6) 0.051(3) Uani 1 1 d . . .
H88A H 0.0849 1.3055 -0.0937 0.061 Uiso 1 1 calc R . .
C89 C 0.1364(6) 1.4774(5) -0.1900(6) 0.042(3) Uani 1 1 d . . .
C90 C 0.0601(7) 1.5225(7) -0.1772(6) 0.059(3) Uani 1 1 d . . .
H90A H 0.0148 1.5083 -0.1799 0.071 Uiso 1 1 calc R . .
C91 C 0.0520(8) 1.5881(7) -0.1607(8) 0.073(4) Uani 1 1 d . . .
H91A H 0.0008 1.6182 -0.1528 0.088 Uiso 1 1 calc R . .
C92 C 0.1182(9) 1.6107(8) -0.1556(7) 0.078(4) Uani 1 1 d . . .
H92A H 0.1122 1.6546 -0.1431 0.094 Uiso 1 1 calc R . .
C93 C 0.1930(9) 1.5661(6) -0.1696(7) 0.066(4) Uani 1 1 d . . .
H93A H 0.2380 1.5814 -0.1680 0.079 Uiso 1 1 calc R . .
C94 C 0.2036(7) 1.5014(6) -0.1856(6) 0.052(3) Uani 1 1 d . . .
H94A H 0.2552 1.4723 -0.1937 0.062 Uiso 1 1 calc R . .
C95 C 0.1750(6) 1.3965(7) -0.2982(5) 0.046(3) Uani 1 1 d . . .
C96 C 0.1455(7) 1.4624(8) -0.3427(6) 0.064(4) Uani 1 1 d . . .
H96A H 0.1193 1.5045 -0.3263 0.077 Uiso 1 1 calc R . .
C97 C 0.1562(10) 1.4642(12) -0.4126(8) 0.098(7) Uani 1 1 d . . .
H97A H 0.1373 1.5080 -0.4431 0.117 Uiso 1 1 calc R . .
C98 C 0.1948(10) 1.4014(14) -0.4365(8) 0.103(8) Uani 1 1 d . . .
H98A H 0.2005 1.4030 -0.4831 0.124 Uiso 1 1 calc R . .
C99 C 0.2244(8) 1.3370(11) -0.3927(7) 0.080(5) Uani 1 1 d . . .
H99A H 0.2517 1.2952 -0.4090 0.096 Uiso 1 1 calc R . .
C100 C 0.2135(7) 1.3350(8) -0.3249(6) 0.058(3) Uani 1 1 d . . .
H10A H 0.2325 1.2908 -0.2951 0.070 Uiso 1 1 calc R . .
P5 P 0.30698(16) 1.04935(14) -0.14176(13) 0.0353(5) Uani 1 1 d . . .
C101 C 0.3167(7) 1.0442(6) -0.2298(5) 0.044(3) Uani 1 1 d . . .
C102 C 0.2570(8) 1.0870(8) -0.2709(6) 0.068(4) Uani 1 1 d . . .
H10B H 0.2096 1.1136 -0.2513 0.081 Uiso 1 1 calc R . .
C103 C 0.2651(10) 1.0921(10) -0.3408(7) 0.089(5) Uani 1 1 d . . .
H10C H 0.2250 1.1234 -0.3680 0.107 Uiso 1 1 calc R . .
C104 C 0.3338(10) 1.0496(9) -0.3689(7) 0.074(4) Uani 1 1 d . . .
H10D H 0.3398 1.0509 -0.4154 0.089 Uiso 1 1 calc R . .
C105 C 0.3936(8) 1.0051(8) -0.3278(7) 0.063(4) Uani 1 1 d . . .
H10E H 0.4397 0.9761 -0.3467 0.075 Uiso 1 1 calc R . .
C106 C 0.3857(7) 1.0032(7) -0.2593(6) 0.051(3) Uani 1 1 d . . .
H10F H 0.4271 0.9741 -0.2325 0.061 Uiso 1 1 calc R . .
C107 C 0.3685(6) 0.9626(6) -0.0958(6) 0.044(2) Uani 1 1 d . . .
C108 C 0.4258(10) 0.9648(9) -0.0563(10) 0.111(7) Uani 1 1 d . . .
H10G H 0.4330 1.0091 -0.0540 0.133 Uiso 1 1 calc R . .
C109 C 0.4719(12) 0.9002(8) -0.0207(11) 0.130(9) Uani 1 1 d . . .
H10H H 0.5114 0.9010 0.0050 0.155 Uiso 1 1 calc R . .
C110 C 0.4604(8) 0.8335(7) -0.0224(7) 0.066(4) Uani 1 1 d . . .
H11A H 0.4902 0.7900 0.0028 0.079 Uiso 1 1 calc R . .
C111 C 0.4053(9) 0.8343(7) -0.0614(8) 0.078(5) Uani 1 1 d . . .
H11B H 0.3983 0.7902 -0.0647 0.093 Uiso 1 1 calc R . .
C112 C 0.3580(9) 0.8986(6) -0.0973(7) 0.073(4) Uani 1 1 d . . .
H11C H 0.3186 0.8972 -0.1228 0.087 Uiso 1 1 calc R . .
C113 C 0.2026(6) 1.0535(5) -0.1138(5) 0.036(2) Uani 1 1 d . . .
C114 C 0.1652(7) 1.0067(8) -0.1258(8) 0.068(4) Uani 1 1 d . . .
H11D H 0.1930 0.9712 -0.1502 0.081 Uiso 1 1 calc R . .
C115 C 0.0846(8) 1.0119(9) -0.1015(8) 0.073(4) Uani 1 1 d . . .
H11E H 0.0613 0.9774 -0.1076 0.087 Uiso 1 1 calc R . .
C116 C 0.0415(7) 1.0641(8) -0.0705(7) 0.066(4) Uani 1 1 d . . .
H11F H -0.0129 1.0693 -0.0589 0.079 Uiso 1 1 calc R . .
C117 C 0.0784(8) 1.1119(8) -0.0552(7) 0.071(4) Uani 1 1 d . . .
H11G H 0.0501 1.1464 -0.0299 0.086 Uiso 1 1 calc R . .
C118 C 0.1577(7) 1.1069(6) -0.0785(6) 0.053(3) Uani 1 1 d . . .
H11H H 0.1817 1.1400 -0.0702 0.064 Uiso 1 1 calc R . .
P6 P 0.26261(18) 1.19217(15) 0.10000(14) 0.0417(6) Uani 1 1 d . . .
C119 C 0.2660(9) 1.2541(7) 0.1514(6) 0.060(3) Uani 1 1 d . . .
C120 C 0.3179(16) 1.2954(12) 0.1342(10) 0.160(12) Uani 1 1 d . . .
H12A H 0.3512 1.2924 0.0944 0.191 Uiso 1 1 calc R . .
C121 C 0.323(2) 1.3413(19) 0.1732(14) 0.25(2) Uani 1 1 d . . .
H12B H 0.3593 1.3690 0.1596 0.300 Uiso 1 1 calc R . .
C122 C 0.2761(18) 1.3467(15) 0.2308(11) 0.170(13) Uani 1 1 d . . .
H12C H 0.2830 1.3749 0.2590 0.204 Uiso 1 1 calc R . .
C123 C 0.2201(15) 1.3121(12) 0.2476(10) 0.135(9) Uani 1 1 d . . .
H12D H 0.1850 1.3185 0.2859 0.161 Uiso 1 1 calc R . .
C124 C 0.2139(11) 1.2652(9) 0.2068(8) 0.091(5) Uani 1 1 d . . .
H12E H 0.1736 1.2416 0.2180 0.109 Uiso 1 1 calc R . .
C125 C 0.3113(7) 1.1020(6) 0.1443(5) 0.044(2) Uani 1 1 d . . .
C126 C 0.3314(9) 1.0857(8) 0.2089(7) 0.075(4) Uani 1 1 d . . .
H12F H 0.3204 1.1233 0.2321 0.090 Uiso 1 1 calc R . .
C127 C 0.3680(10) 1.0152(8) 0.2425(7) 0.083(5) Uani 1 1 d . . .
H12G H 0.3834 1.0075 0.2862 0.099 Uiso 1 1 calc R . .
C128 C 0.3813(9) 0.9589(7) 0.2133(7) 0.069(4) Uani 1 1 d . . .
H12H H 0.4059 0.9119 0.2360 0.083 Uiso 1 1 calc R . .
C129 C 0.3571(8) 0.9719(8) 0.1470(8) 0.070(4) Uani 1 1 d . . .
H12I H 0.3638 0.9332 0.1259 0.084 Uiso 1 1 calc R . .
C130 C 0.3230(8) 1.0439(7) 0.1133(7) 0.067(4) Uani 1 1 d . . .
H13C H 0.3079 1.0526 0.0693 0.080 Uiso 1 1 calc R . .
C131 C 0.1581(7) 1.1963(6) 0.1025(5) 0.045(3) Uani 1 1 d . . .
C132 C 0.1251(8) 1.1444(9) 0.1407(8) 0.081(5) Uani 1 1 d . . .
H13D H 0.1573 1.1033 0.1673 0.097 Uiso 1 1 calc R . .
C133 C 0.0426(8) 1.1521(8) 0.1407(8) 0.080(5) Uani 1 1 d . . .
H13E H 0.0216 1.1151 0.1667 0.096 Uiso 1 1 calc R . .
C134 C -0.0063(8) 1.2105(7) 0.1045(7) 0.067(4) Uani 1 1 d . . .
H13F H -0.0611 1.2153 0.1076 0.081 Uiso 1 1 calc R . .
C135 C 0.0244(9) 1.2636(8) 0.0628(7) 0.078(5) Uani 1 1 d . . .
H13G H -0.0089 1.3035 0.0358 0.094 Uiso 1 1 calc R . .
C136 C 0.1056(8) 1.2573(7) 0.0610(7) 0.065(4) Uani 1 1 d . . .
H13H H 0.1264 1.2932 0.0325 0.078 Uiso 1 1 calc R . .
C137 C 0.424(2) 1.1493(15) 0.4021(12) 0.40(5) Uani 1 1 d D . .
H13A H 0.3752 1.1816 0.4197 0.482 Uiso 1 1 calc R . .
Cl1 Cl 0.4074(8) 1.0704(11) 0.4075(11) 0.566(19) Uani 1 1 d D . .
Cl2 Cl 0.4453(10) 1.1885(11) 0.3241(7) 0.477(16) Uani 1 1 d D . .
Cl3 Cl 0.4960(6) 1.1382(6) 0.4511(5) 0.223(4) Uani 1 1 d D . .
C138 C 0.5884(10) 0.3686(9) 0.0862(10) 0.094(5) Uani 1 1 d . . .
H13B H 0.6368 0.3448 0.0606 0.113 Uiso 1 1 calc R . .
Cl4 Cl 0.5966(4) 0.4542(4) 0.0879(4) 0.142(2) Uani 1 1 d . . .
Cl5 Cl 0.5881(4) 0.3146(3) 0.1684(3) 0.146(3) Uani 1 1 d . . .
Cl6 Cl 0.5080(3) 0.3737(3) 0.0445(3) 0.1040(15) Uani 1 1 d . . .
B1 B 0.2081(10) 0.7499(11) -0.0377(9) 0.067(4) Uani 1 1 d . . .
F1 F 0.2711(7) 0.7171(7) 0.0007(5) 0.120(4) Uani 1 1 d . . .
F2 F 0.1394(6) 0.7704(9) 0.0023(6) 0.151(6) Uani 1 1 d . . .
F3 F 0.2212(7) 0.8106(6) -0.0789(5) 0.106(3) Uani 1 1 d . . .
F4 F 0.1999(6) 0.7074(5) -0.0797(5) 0.097(3) Uani 1 1 d . . .
B2 B 0.7912(10) 0.7395(12) 0.5451(9) 0.074(5) Uani 1 1 d . . .
F5 F 0.7237(7) 0.7684(8) 0.5082(6) 0.146(5) Uani 1 1 d . . .
F6 F 0.7843(9) 0.6782(6) 0.5850(6) 0.134(5) Uani 1 1 d . . .
F7 F 0.8563(6) 0.7315(9) 0.5028(5) 0.145(5) Uani 1 1 d . . .
F8 F 0.7919(6) 0.7869(5) 0.5866(5) 0.093(3) Uani 1 1 d . . .

loop_
_atom_site_aniso_label
_atom_site_aniso_U_11
_atom_site_aniso_U_22
_atom_site_aniso_U_33
_atom_site_aniso_U_23
_atom_site_aniso_U_13
_atom_site_aniso_U_12
Au1 0.03313(19) 0.03028(18) 0.02812(19) -0.00008(14) -0.00461(14) -0.01346(14)
Au2 0.03202(19) 0.03005(19) 0.0317(2) -0.00168(14) -0.00405(14) -0.01154(14)
Au3 0.03057(19) 0.03023(19) 0.02874(19) 0.00047(14) -0.00465(14) -0.00962(14)
Au4 0.02839(18) 0.02942(18) 0.0338(2) -0.00056(14) -0.00509(14) -0.01004(14)
Au5 0.03300(19) 0.02929(19) 0.0344(2) -0.00440(14) -0.00400(15) -0.01192(14)
Au6 0.0386(2) 0.03162(19) 0.0321(2) -0.00370(15) 0.00084(15) -0.01597(15)
N1 0.029(4) 0.035(4) 0.018(3) -0.002(3) 0.000(3) -0.021(3)
C1 0.030(5) 0.033(5) 0.040(5) -0.003(4) -0.004(4) -0.012(4)
C2 0.048(6) 0.043(6) 0.045(6) -0.006(5) 0.005(5) -0.014(5)
C3 0.031(5) 0.059(7) 0.059(7) -0.004(6) 0.003(5) -0.014(5)
C4 0.052(8) 0.073(9) 0.081(10) 0.004(8) -0.012(7) -0.031(7)
C5 0.055(7) 0.032(6) 0.076(9) 0.003(5) -0.008(6) -0.020(5)
C6 0.038(5) 0.047(6) 0.028(5) 0.005(4) -0.002(4) -0.016(4)
C7 0.050(6) 0.049(6) 0.034(5) -0.008(5) -0.006(5) -0.023(5)
C8 0.068(8) 0.027(5) 0.055(7) -0.008(5) -0.007(6) -0.025(5)
C9 0.079(9) 0.048(7) 0.041(7) -0.007(5) -0.008(6) -0.011(6)
C10 0.062(8) 0.073(9) 0.074(9) -0.040(8) -0.011(7) -0.009(7)
C11 0.125(14) 0.043(8) 0.081(11) -0.031(7) -0.019(10) -0.012(8)
C12 0.133(16) 0.052(9) 0.087(12) -0.012(8) 0.030(11) -0.004(10)
C13 0.101(12) 0.041(7) 0.114(13) -0.027(8) 0.049(10) -0.024(8)
C14 0.087(11) 0.051(8) 0.093(11) -0.024(8) 0.020(9) -0.035(8)
N2 0.030(4) 0.028(4) 0.036(4) -0.002(3) 0.002(3) -0.018(3)
C15 0.027(4) 0.029(5) 0.032(5) 0.009(4) -0.003(4) -0.014(4)
C16 0.038(6) 0.046(6) 0.054(7) -0.007(5) 0.003(5) -0.021(5)
C17 0.034(6) 0.064(8) 0.073(9) -0.013(7) 0.012(6) -0.017(6)
C18 0.043(7) 0.075(9) 0.077(9) -0.009(7) 0.013(6) -0.035(7)
C19 0.051(7) 0.038(6) 0.070(8) -0.006(5) -0.003(6) -0.028(5)
C20 0.027(5) 0.044(6) 0.049(6) -0.002(5) -0.011(4) -0.013(4)
C21 0.041(6) 0.042(6) 0.051(6) -0.010(5) -0.008(5) -0.019(5)
C22 0.047(6) 0.044(6) 0.070(8) -0.027(6) -0.005(6) -0.024(5)
C23 0.061(8) 0.088(10) 0.066(9) -0.045(8) 0.010(7) -0.029(8)
C24 0.100(15) 0.28(3) 0.24(3) -0.23(3) 0.092(17) -0.112(19)
C25 0.115(18) 0.30(4) 0.31(4) -0.28(3) 0.10(2) -0.10(2)
C26 0.115(16) 0.104(15) 0.142(18) -0.089(14) 0.048(14) -0.023(12)
C27 0.062(9) 0.053(8) 0.109(12) -0.026(8) 0.016(8) -0.021(7)
C28 0.055(7) 0.060(8) 0.057(8) -0.024(6) 0.004(6) -0.012(6)
P1 0.0375(13) 0.0340(13) 0.0300(13) -0.0009(10) -0.0026(10) -0.0154(10)
C29 0.050(6) 0.040(6) 0.033(5) 0.003(4) -0.008(4) -0.019(5)
C30 0.132(14) 0.093(12) 0.057(9) -0.030(8) 0.006(9) -0.076(11)
C31 0.21(2) 0.140(19) 0.095(14) -0.059(13) 0.027(15) -0.124(18)
C32 0.19(2) 0.125(17) 0.069(12) -0.054(11) -0.008(13) -0.082(16)
C33 0.088(11) 0.072(10) 0.039(7) -0.017(7) -0.014(7) 0.003(8)
C34 0.062(8) 0.047(7) 0.038(6) -0.001(5) -0.001(5) -0.006(6)
C35 0.029(5) 0.031(5) 0.047(6) -0.003(4) 0.000(4) -0.007(4)
C36 0.050(6) 0.048(6) 0.031(5) -0.009(4) -0.008(4) -0.013(5)
C37 0.043(6) 0.046(6) 0.052(7) 0.000(5) -0.006(5) 0.000(5)
C38 0.055(7) 0.030(5) 0.065(8) 0.000(5) 0.010(6) -0.017(5)
C39 0.058(7) 0.028(5) 0.055(7) -0.002(5) 0.003(6) -0.012(5)
C40 0.047(6) 0.035(5) 0.043(6) -0.013(4) 0.002(5) -0.013(5)
C41 0.038(5) 0.034(5) 0.038(5) -0.009(4) 0.000(4) -0.007(4)
C42 0.046(7) 0.055(7) 0.069(8) 0.019(6) -0.001(6) -0.022(6)
C43 0.038(6) 0.080(10) 0.082(10) 0.016(8) 0.005(6) -0.021(6)
C44 0.037(6) 0.041(6) 0.087(9) -0.011(6) -0.008(6) -0.011(5)
C45 0.060(8) 0.050(7) 0.054(7) 0.002(6) -0.023(6) -0.009(6)
C46 0.045(6) 0.050(6) 0.030(5) 0.003(5) 0.000(4) -0.015(5)
P2 0.0302(12) 0.0342(13) 0.0348(13) -0.0021(10) -0.0045(10) -0.0132(10)
C47 0.037(5) 0.042(6) 0.035(5) -0.007(4) -0.007(4) -0.014(4)
C48 0.051(7) 0.053(7) 0.059(8) -0.016(6) -0.005(6) -0.017(6)
C49 0.073(10) 0.078(10) 0.075(10) -0.032(8) -0.004(8) -0.007(8)
C50 0.078(10) 0.103(12) 0.047(8) -0.033(8) -0.002(7) -0.039(9)
C51 0.084(10) 0.074(10) 0.052(8) 0.002(7) -0.020(7) -0.038(8)
C52 0.038(6) 0.067(8) 0.038(6) -0.003(5) -0.007(5) -0.015(5)
C53 0.038(5) 0.041(6) 0.035(5) 0.004(4) -0.005(4) -0.016(4)
C54 0.040(6) 0.027(5) 0.073(8) 0.008(5) -0.006(5) -0.016(4)
C55 0.048(7) 0.034(6) 0.084(9) 0.020(6) -0.013(6) -0.018(5)
C56 0.056(7) 0.049(7) 0.057(7) 0.001(6) -0.020(6) 0.004(6)
C57 0.040(6) 0.048(7) 0.073(8) -0.010(6) -0.019(6) -0.001(5)
C58 0.035(5) 0.045(6) 0.064(7) -0.015(5) -0.010(5) -0.010(5)
C59 0.029(5) 0.033(5) 0.041(6) 0.008(4) -0.005(4) -0.001(4)
C60 0.042(6) 0.051(7) 0.055(7) 0.006(5) -0.011(5) -0.025(5)
C61 0.050(7) 0.069(9) 0.058(8) 0.007(6) -0.011(6) -0.036(7)
C62 0.030(6) 0.075(9) 0.064(8) 0.023(7) -0.008(5) -0.019(6)
C63 0.036(6) 0.050(7) 0.068(8) 0.019(6) 0.009(6) 0.001(5)
C64 0.037(6) 0.048(7) 0.057(7) -0.002(5) -0.003(5) -0.003(5)
P3 0.0314(12) 0.0336(13) 0.0337(13) 0.0008(10) -0.0078(10) -0.0047(10)
C65 0.059(7) 0.035(6) 0.043(6) 0.000(5) -0.006(5) -0.002(5)
C66 0.112(12) 0.058(8) 0.048(7) 0.004(6) -0.032(8) -0.028(8)
C67 0.22(2) 0.025(6) 0.074(10) -0.011(6) -0.052(12) -0.034(10)
C68 0.18(2) 0.039(8) 0.074(11) -0.013(8) -0.018(12) 0.004(11)
C69 0.107(13) 0.031(7) 0.115(14) -0.007(8) 0.001(10) 0.005(8)
C70 0.074(9) 0.052(8) 0.093(11) -0.021(8) -0.006(8) -0.007(7)
C71 0.027(5) 0.049(6) 0.044(6) -0.008(5) -0.002(4) -0.005(4)
C72 0.046(6) 0.059(7) 0.057(7) 0.004(6) -0.009(5) -0.017(6)
C73 0.047(7) 0.103(12) 0.079(10) -0.027(9) -0.013(7) -0.034(8)
C74 0.048(7) 0.096(12) 0.082(10) -0.015(9) 0.003(7) -0.033(8)
C75 0.043(6) 0.049(7) 0.069(8) 0.015(6) 0.000(6) -0.013(5)
C76 0.038(6) 0.064(8) 0.038(6) -0.004(5) -0.009(5) -0.011(5)
C77 0.048(6) 0.037(5) 0.025(5) 0.000(4) 0.004(4) -0.016(4)
C78 0.051(7) 0.060(8) 0.053(7) 0.002(6) -0.016(5) -0.023(6)
C79 0.070(9) 0.081(10) 0.041(7) 0.019(7) -0.018(6) -0.021(8)
C80 0.085(10) 0.077(10) 0.045(8) -0.007(7) 0.010(7) -0.029(8)
C81 0.077(10) 0.082(11) 0.059(9) -0.023(8) 0.009(7) -0.020(8)
C82 0.069(8) 0.059(8) 0.035(6) -0.007(5) 0.002(6) -0.004(6)
P4 0.0339(13) 0.0319(13) 0.0383(14) 0.0049(10) -0.0079(10) -0.0108(10)
C83 0.034(5) 0.032(5) 0.057(7) 0.015(5) -0.008(5) -0.013(4)
C84 0.054(7) 0.070(9) 0.077(9) 0.018(7) -0.020(6) -0.044(7)
C85 0.061(8) 0.106(12) 0.092(11) 0.047(9) -0.032(8) -0.050(8)
C86 0.033(6) 0.060(8) 0.115(12) 0.005(8) -0.003(7) -0.013(6)
C87 0.047(7) 0.034(6) 0.080(9) 0.013(6) 0.006(6) -0.014(5)
C88 0.033(5) 0.034(5) 0.074(8) 0.015(5) -0.014(5) -0.008(4)
C89 0.050(6) 0.022(5) 0.055(7) 0.008(4) -0.018(5) -0.016(4)
C90 0.054(7) 0.046(7) 0.068(8) 0.000(6) -0.004(6) -0.008(6)
C91 0.052(8) 0.044(7) 0.107(12) -0.010(7) 0.013(8) -0.002(6)
C92 0.090(11) 0.050(8) 0.076(10) -0.009(7) 0.014(8) -0.005(8)
C93 0.088(10) 0.036(6) 0.072(9) -0.007(6) 0.003(7) -0.023(6)
C94 0.053(7) 0.042(6) 0.049(7) 0.001(5) 0.008(5) -0.010(5)
C95 0.042(6) 0.063(7) 0.040(6) -0.007(5) -0.020(5) -0.020(5)
C96 0.053(7) 0.098(11) 0.037(6) 0.018(6) -0.009(5) -0.037(7)
C97 0.069(11) 0.16(2) 0.062(11) 0.030(11) -0.019(8) -0.072(12)
C98 0.072(11) 0.22(3) 0.028(7) -0.009(11) -0.002(7) -0.074(14)
C99 0.062(8) 0.163(17) 0.041(8) -0.052(9) 0.013(6) -0.054(10)
C100 0.047(7) 0.086(10) 0.050(7) -0.006(7) -0.006(5) -0.035(7)
P5 0.0371(13) 0.0357(13) 0.0367(14) -0.0084(11) -0.0020(10) -0.0153(11)
C101 0.056(7) 0.050(6) 0.031(5) -0.002(5) -0.008(5) -0.026(5)
C102 0.063(8) 0.088(10) 0.036(6) -0.004(6) -0.012(6) -0.001(7)
C103 0.094(12) 0.122(15) 0.052(9) -0.026(9) -0.016(8) -0.021(11)
C104 0.090(11) 0.105(13) 0.050(8) -0.027(8) 0.004(8) -0.055(10)
C105 0.064(8) 0.074(9) 0.060(8) -0.026(7) 0.022(7) -0.036(7)
C106 0.050(7) 0.061(7) 0.046(7) -0.015(6) 0.016(5) -0.028(6)
C107 0.045(6) 0.034(5) 0.050(6) -0.001(5) -0.007(5) -0.012(5)
C108 0.112(14) 0.059(9) 0.168(18) -0.029(11) -0.104(13) 0.012(9)
C109 0.158(18) 0.045(9) 0.19(2) -0.019(11) -0.140(17) 0.011(10)
C110 0.068(9) 0.044(7) 0.079(9) 0.011(6) -0.020(7) -0.017(6)
C111 0.101(11) 0.034(6) 0.101(11) 0.020(7) -0.057(9) -0.028(7)
C112 0.103(11) 0.019(5) 0.103(11) 0.009(6) -0.059(9) -0.023(6)
C113 0.040(5) 0.029(5) 0.040(5) 0.002(4) -0.001(4) -0.021(4)
C114 0.042(7) 0.080(10) 0.099(11) -0.049(9) 0.000(7) -0.021(7)
C115 0.047(7) 0.085(11) 0.104(12) -0.021(9) -0.004(7) -0.043(8)
C116 0.032(6) 0.075(10) 0.077(10) -0.001(8) -0.001(6) -0.010(6)
C117 0.063(9) 0.053(8) 0.071(9) 0.006(7) 0.012(7) -0.001(6)
C118 0.042(6) 0.037(6) 0.071(8) -0.010(6) 0.017(6) -0.009(5)
P6 0.0571(17) 0.0362(14) 0.0333(14) -0.0052(11) 0.0061(12) -0.0210(13)
C119 0.095(10) 0.054(7) 0.042(7) -0.024(6) 0.016(6) -0.032(7)
C120 0.28(3) 0.18(2) 0.103(15) -0.082(15) 0.098(17) -0.20(2)
C121 0.39(5) 0.35(4) 0.18(3) -0.20(3) 0.14(3) -0.32(4)
C122 0.28(3) 0.22(3) 0.097(16) -0.116(18) 0.087(19) -0.18(3)
C123 0.21(2) 0.136(19) 0.094(14) -0.063(13) 0.080(15) -0.109(18)
C124 0.125(15) 0.074(11) 0.082(11) -0.037(9) 0.030(10) -0.042(10)
C125 0.058(7) 0.043(6) 0.040(6) -0.006(5) -0.006(5) -0.026(5)
C126 0.101(12) 0.072(10) 0.048(8) -0.009(7) -0.022(8) -0.012(8)
C127 0.111(13) 0.073(10) 0.042(7) 0.008(7) -0.022(8) 0.000(9)
C128 0.091(10) 0.030(6) 0.072(9) 0.003(6) -0.015(8) -0.003(6)
C129 0.061(8) 0.057(8) 0.077(10) -0.009(7) -0.006(7) 0.001(7)
C130 0.079(9) 0.049(8) 0.070(9) -0.012(7) -0.009(7) -0.013(7)
C131 0.054(7) 0.033(5) 0.040(6) -0.007(4) 0.017(5) -0.010(5)
C132 0.048(8) 0.082(11) 0.093(11) 0.016(9) -0.007(7) -0.014(7)
C133 0.059(9) 0.059(9) 0.108(13) 0.011(8) 0.003(8) -0.022(7)
C134 0.057(8) 0.057(8) 0.076(10) -0.006(7) 0.007(7) -0.009(6)
C135 0.067(9) 0.075(10) 0.059(9) -0.003(7) -0.011(7) 0.024(7)
C136 0.062(8) 0.048(7) 0.064(8) 0.012(6) 0.015(6) -0.013(6)
C137 0.21(4) 0.18(4) 0.94(14) -0.27(6) -0.10(6) -0.09(3)
Cl1 0.258(15) 0.81(4) 0.84(4) -0.64(4) 0.26(2) -0.22(2)
Cl2 0.315(19) 0.66(3) 0.221(13) -0.001(16) -0.071(12) 0.16(2)
Cl3 0.239(10) 0.262(11) 0.179(8) -0.110(8) -0.013(7) -0.039(9)
C138 0.084(11) 0.065(10) 0.130(15) -0.036(10) -0.035(10) 0.008(8)
Cl4 0.135(5) 0.125(5) 0.185(6) -0.071(4) 0.012(4) -0.045(4)
Cl5 0.185(6) 0.112(4) 0.115(4) -0.025(3) -0.075(4) 0.027(4)
Cl6 0.123(4) 0.095(3) 0.094(3) -0.027(3) -0.032(3) -0.013(3)
B1 0.056(9) 0.098(14) 0.056(9) -0.011(9) -0.003(7) -0.040(9)
F1 0.119(8) 0.148(10) 0.086(7) -0.048(7) -0.049(6) 0.011(7)
F2 0.080(7) 0.308(18) 0.116(9) -0.099(10) 0.053(6) -0.114(10)
F3 0.161(10) 0.110(8) 0.074(6) -0.020(6) 0.018(6) -0.087(8)
F4 0.133(8) 0.095(7) 0.089(7) -0.022(5) -0.025(6) -0.059(6)
B2 0.057(10) 0.115(16) 0.063(11) -0.050(11) 0.007(8) -0.027(10)
F5 0.094(8) 0.239(15) 0.111(9) -0.068(9) -0.045(7) -0.015(9)
F6 0.223(14) 0.111(9) 0.104(8) -0.029(7) 0.040(8) -0.117(9)
F7 0.088(7) 0.295(17) 0.093(8) -0.072(9) 0.044(6) -0.111(10)
F8 0.121(8) 0.074(6) 0.091(7) -0.017(5) -0.014(6) -0.033(6)

loop_
_atom_type_symbol
_atom_type_description
_atom_type_scat_dispersion_real
_atom_type_scat_dispersion_imag
_atom_type_scat_source
C C 0.0033 0.0016 'International Tables Vol C Tables 4.2.6.8 and 6.1.1.4'
H H 0.0000 0.0000 'International Tables Vol C Tables 4.2.6.8 and 6.1.1.4'
N N 0.0061 0.0033 'International Tables Vol C Tables 4.2.6.8 and 6.1.1.4'
O O 0.0106 0.0060 'International Tables Vol C Tables 4.2.6.8 and 6.1.1.4'
P P 0.1023 0.0942 'International Tables Vol C Tables 4.2.6.8 and 6.1.1.4'
Au Au -2.0133 8.8022 'International Tables Vol C Tables 4.2.6.8 and 6.1.1.4'
B B 0.0013 0.0007 'International Tables Vol C Tables 4.2.6.8 and 6.1.1.4'
F F 0.0171 0.0103 'International Tables Vol C Tables 4.2.6.8 and 6.1.1.4'
Cl Cl 0.1484 0.1585 'International Tables Vol C Tables 4.2.6.8 and 6.1.1.4'

loop_
_geom_angle_atom_site_label_1
_geom_angle_atom_site_label_2
_geom_angle_atom_site_label_3
_geom_angle
_geom_angle_site_symmetry_1
_geom_angle_site_symmetry_3
N1 Au1 P1 174.7(2) . .
N1 Au1 Au2 43.34(19) . .
P1 Au1 Au2 131.51(7) . .
N1 Au1 Au3 40.1(2) . .
P1 Au1 Au3 141.19(7) . .
Au2 Au1 Au3 58.85(2) . .
N1 Au2 P2 174.5(2) . .
N1 Au2 Au1 43.04(18) . .
P2 Au2 Au1 132.12(7) . .
N1 Au2 Au3 43.09(19) . .
P2 Au2 Au3 134.79(7) . .
Au1 Au2 Au3 63.45(3) . .
N1 Au3 P3 174.4(2) . .
N1 Au3 Au2 42.63(19) . .
P3 Au3 Au2 132.79(7) . .
N1 Au3 Au1 39.46(19) . .
P3 Au3 Au1 144.03(7) . .
Au2 Au3 Au1 57.70(3) . .
N2 Au4 P4 177.3(2) . .
N2 Au4 Au5 42.2(2) . .
P4 Au4 Au5 137.82(7) . .
N2 Au4 Au6 39.0(2) . .
P4 Au4 Au6 143.70(7) . .
Au5 Au4 Au6 58.35(3) . .
N2 Au5 P5 173.8(2) . .
N2 Au5 Au6 42.0(2) . .
P5 Au5 Au6 132.98(7) . .
N2 Au5 Au4 42.6(2) . .
P5 Au5 Au4 134.26(7) . .
Au6 Au5 Au4 63.14(3) . .
N2 Au6 P6 174.8(2) . .
N2 Au6 Au5 42.2(2) . .
P6 Au6 Au5 132.62(7) . .
N2 Au6 Au4 39.6(2) . .
P6 Au6 Au4 139.72(8) . .
Au5 Au6 Au4 58.51(2) . .
C1 N1 Au1 121.4(6) . .
C1 N1 Au2 123.8(6) . .
Au1 N1 Au2 93.6(3) . .
C1 N1 Au3 117.3(6) . .
Au1 N1 Au3 100.4(3) . .
Au2 N1 Au3 94.3(3) . .
C2 C1 N1 121.7(9) . .
C2 C1 C6 117.0(9) . .
N1 C1 C6 121.2(9) . .
C1 C2 C3 123.3(11) . .
C4 C3 C2 119.3(12) . .
C3 C4 C5 118.9(11) . .
C6 C5 C4 121.2(11) . .
C5 C6 C1 120.3(10) . .
C5 C6 C7 119.4(11) . .
C1 C6 C7 120.4(9) . .
C8 C7 C6 179.1(12) . .
C7 C8 C9 174.2(12) . .
C14 C9 C10 119.3(13) . .
C14 C9 C8 117.7(12) . .
C10 C9 C8 123.1(13) . .
C11 C10 C9 120.4(15) . .
C10 C11 C12 119.9(14) . .
C13 C12 C11 120.8(15) . .
C12 C13 C14 118.5(15) . .
C9 C14 C13 121.0(13) . .
C15 N2 Au6 121.9(6) . .
C15 N2 Au5 124.2(6) . .
Au6 N2 Au5 95.7(3) . .
C15 N2 Au4 113.3(5) . .
Au6 N2 Au4 101.4(3) . .
Au5 N2 Au4 95.1(3) . .
C20 C15 C16 119.9(8) . .
C20 C15 N2 120.1(9) . .
C16 C15 N2 120.0(9) . .
C17 C16 C15 121.0(11) . .
C16 C17 C18 118.9(11) . .
C19 C18 C17 119.8(10) . .
C18 C19 C20 121.3(11) . .
C15 C20 C19 119.0(10) . .
C15 C20 C21 122.1(9) . .
C19 C20 C21 118.9(10) . .
C22 C21 C20 177.3(11) . .
C21 C22 C23 174.4(11) . .
C24 C23 C28 117.2(13) . .
C24 C23 C22 122.8(13) . .
C28 C23 C22 119.6(11) . .
C23 C24 C25 123.3(17) . .
C26 C25 C24 117.6(18) . .
C25 C26 C27 121.2(16) . .
C26 C27 C28 119.8(15) . .
C27 C28 C23 120.5(13) . .
C35 P1 C29 106.9(5) . .
C35 P1 C41 105.9(5) . .
C29 P1 C41 105.6(5) . .
C35 P1 Au1 111.5(3) . .
C29 P1 Au1 113.9(3) . .
C41 P1 Au1 112.5(3) . .
C30 C29 C34 119.6(12) . .
C30 C29 P1 118.3(9) . .
C34 C29 P1 122.0(9) . .
C29 C30 C31 119.6(15) . .
C32 C31 C30 121.1(17) . .
C33 C32 C31 119.2(15) . .
C32 C33 C34 121.7(14) . .
C33 C34 C29 118.7(12) . .
C36 C35 C40 118.3(9) . .
C36 C35 P1 123.1(8) . .
C40 C35 P1 118.6(8) . .
C37 C36 C35 120.6(10) . .
C38 C37 C36 119.4(11) . .
C39 C38 C37 120.4(11) . .
C38 C39 C40 121.8(11) . .
C39 C40 C35 119.3(10) . .
C42 C41 C46 119.0(10) . .
C42 C41 P1 122.5(8) . .
C46 C41 P1 118.4(8) . .
C41 C42 C43 121.1(12) . .
C42 C43 C44 119.8(12) . .
C45 C44 C43 118.5(11) . .
C44 C45 C46 121.8(11) . .
C45 C46 C41 119.8(10) . .
C47 P2 C53 105.4(5) . .
C47 P2 C59 105.4(5) . .
C53 P2 C59 107.8(4) . .
C47 P2 Au2 111.9(3) . .
C53 P2 Au2 112.9(4) . .
C59 P2 Au2 112.9(4) . .
C48 C47 C52 118.3(11) . .
C48 C47 P2 122.8(8) . .
C52 C47 P2 118.8(9) . .
C47 C48 C49 120.8(12) . .
C50 C49 C48 118.9(14) . .
C49 C50 C51 122.4(13) . .
C50 C51 C52 118.5(13) . .
C51 C52 C47 121.0(12) . .
C54 C53 C58 121.4(10) . .
C54 C53 P2 121.6(8) . .
C58 C53 P2 116.9(8) . .
C53 C54 C55 119.0(10) . .
C56 C55 C54 120.7(10) . .
C55 C56 C57 119.4(10) . .
C58 C57 C56 121.3(11) . .
C57 C58 C53 118.1(11) . .
C60 C59 C64 119.6(10) . .
C60 C59 P2 122.4(9) . .
C64 C59 P2 118.0(9) . .
C59 C60 C61 119.2(12) . .
C62 C61 C60 122.3(12) . .
C61 C62 C63 118.5(11) . .
C62 C63 C64 121.2(13) . .
C63 C64 C59 119.1(12) . .
C65 P3 C71 105.2(5) . .
C65 P3 C77 107.4(5) . .
C71 P3 C77 104.3(5) . .
C65 P3 Au3 115.5(4) . .
C71 P3 Au3 114.5(3) . .
C77 P3 Au3 109.0(4) . .
C66 C65 C70 119.7(12) . .
C66 C65 P3 119.5(10) . .
C70 C65 P3 120.7(10) . .
C65 C66 C67 118.7(15) . .
C68 C67 C66 119.7(16) . .
C69 C68 C67 120.5(15) . .
C68 C69 C70 122.4(17) . .
C69 C70 C65 118.9(15) . .
C72 C71 C76 118.5(10) . .
C72 C71 P3 122.5(9) . .
C76 C71 P3 119.0(8) . .
C71 C72 C73 120.7(12) . .
C74 C73 C72 120.1(12) . .
C73 C74 C75 117.8(12) . .
C76 C75 C74 122.4(12) . .
C75 C76 C71 120.5(11) . .
C82 C77 C78 118.4(11) . .
C82 C77 P3 119.3(8) . .
C78 C77 P3 122.3(9) . .
C77 C78 C79 118.7(13) . .
C80 C79 C78 121.2(13) . .
C79 C80 C81 119.4(13) . .
C82 C81 C80 120.1(15) . .
C81 C82 C77 122.2(12) . .
C95 P4 C89 107.4(5) . .
C95 P4 C83 105.2(5) . .
C89 P4 C83 106.9(5) . .
C95 P4 Au4 111.1(4) . .
C89 P4 Au4 111.1(3) . .
C83 P4 Au4 114.7(3) . .
C88 C83 C84 118.1(10) . .
C88 C83 P4 120.7(8) . .
C84 C83 P4 121.1(8) . .
C85 C84 C83 121.8(12) . .
C84 C85 C86 119.7(12) . .
C87 C86 C85 119.6(11) . .
C86 C87 C88 119.4(11) . .
C83 C88 C87 121.3(11) . .
C90 C89 C94 118.2(10) . .
C90 C89 P4 124.1(9) . .
C94 C89 P4 117.6(8) . .
C91 C90 C89 119.7(12) . .
C90 C91 C92 121.6(13) . .
C93 C92 C91 117.8(14) . .
C94 C93 C92 122.3(14) . .
C93 C94 C89 120.2(12) . .
C96 C95 C100 118.7(12) . .
C96 C95 P4 121.2(10) . .
C100 C95 P4 119.8(9) . .
C95 C96 C97 118.6(16) . .
C98 C97 C96 120.4(17) . .
C99 C98 C97 120.7(15) . .
C100 C99 C98 119.0(17) . .
C99 C100 C95 122.6(14) . .
C101 P5 C113 105.0(5) . .
C101 P5 C107 107.3(5) . .
C113 P5 C107 107.2(5) . .
C101 P5 Au5 112.3(4) . .
C113 P5 Au5 112.0(3) . .
C107 P5 Au5 112.7(4) . .
C102 C101 C106 118.2(11) . .
C102 C101 P5 119.4(10) . .
C106 C101 P5 122.1(9) . .
C101 C102 C103 122.1(14) . .
C104 C103 C102 118.6(15) . .
C103 C104 C105 119.7(14) . .
C106 C105 C104 120.7(13) . .
C105 C106 C101 120.6(12) . .
C112 C107 C108 119.6(12) . .
C112 C107 P5 122.3(9) . .
C108 C107 P5 118.0(9) . .
C109 C108 C107 118.9(15) . .
C108 C109 C110 121.1(14) . .
C111 C110 C109 117.7(12) . .
C110 C111 C112 122.1(12) . .
C107 C112 C111 120.6(12) . .
C114 C113 C118 117.5(10) . .
C114 C113 P5 123.2(9) . .
C118 C113 P5 119.3(8) . .
C113 C114 C115 120.4(12) . .
C116 C115 C114 121.9(13) . .
C115 C116 C117 119.4(12) . .
C118 C117 C116 119.0(13) . .
C117 C118 C113 121.6(12) . .
C125 P6 C119 106.8(6) . .
C125 P6 C131 106.0(5) . .
C119 P6 C131 105.5(6) . .
C125 P6 Au6 113.0(4) . .
C119 P6 Au6 113.7(4) . .
C131 P6 Au6 111.3(4) . .
C120 C119 C124 116.4(14) . .
C120 C119 P6 121.1(11) . .
C124 C119 P6 122.4(11) . .
C119 C120 C121 122.2(19) . .
C122 C121 C120 120(2) . .
C123 C122 C121 120.1(19) . .
C122 C123 C124 119.5(17) . .
C119 C124 C123 120.9(16) . .
C126 C125 C130 116.6(12) . .
C126 C125 P6 124.2(10) . .
C130 C125 P6 118.9(9) . .
C125 C126 C127 123.1(14) . .
C128 C127 C126 121.2(13) . .
C127 C128 C129 118.5(12) . .
C130 C129 C128 119.1(14) . .
C125 C130 C129 121.3(13) . .
C132 C131 C136 116.8(12) . .
C132 C131 P6 123.9(10) . .
C136 C131 P6 119.2(8) . .
C131 C132 C133 120.6(13) . .
C134 C133 C132 122.1(14) . .
C133 C134 C135 119.7(14) . .
C134 C135 C136 119.5(12) . .
C135 C136 C131 121.1(11) . .
Cl1 C137 Cl2 112.7(17) . .
Cl1 C137 Cl3 109.3(16) . .
Cl2 C137 Cl3 111.5(17) . .
Cl6 C138 Cl4 112.5(9) . .
Cl6 C138 Cl5 112.4(11) . .
Cl4 C138 Cl5 110.8(10) . .
F3 B1 F1 108.3(13) . .
F3 B1 F2 107.7(16) . .
F1 B1 F2 110.5(14) . .
F3 B1 F4 106.1(13) . .
F1 B1 F4 112.4(16) . .
F2 B1 F4 111.5(13) . .
F6 B2 F7 113.5(18) . .
F6 B2 F5 107.2(16) . .
F7 B2 F5 109.4(15) . .
F6 B2 F8 107.6(14) . .
F7 B2 F8 109.8(15) . .
F5 B2 F8 109.2(15) . .

loop_
_geom_bond_atom_site_label_1
_geom_bond_atom_site_label_2
_geom_bond_distance
_geom_bond_site_symmetry_2
Au1 N1 2.052(7) .
Au1 P1 2.240(3) .
Au1 Au2 3.0009(10) .
Au1 Au3 3.1758(12) .
Au2 N1 2.064(7) .
Au2 P2 2.236(3) .
Au2 Au3 3.0383(11) .
Au3 N1 2.081(7) .
Au3 P3 2.238(3) .
Au4 N2 2.067(8) .
Au4 P4 2.238(3) .
Au4 Au5 3.0390(11) .
Au4 Au6 3.1793(12) .
Au5 N2 2.050(7) .
Au5 P5 2.233(3) .
Au5 Au6 3.0337(9) .
Au6 N2 2.041(7) .
Au6 P6 2.239(3) .
N1 C1 1.402(11) .
C1 C2 1.372(14) .
C1 C6 1.406(14) .
C2 C3 1.390(14) .
C3 C4 1.377(18) .
C4 C5 1.393(18) .
C5 C6 1.387(14) .
C6 C7 1.428(15) .
C7 C8 1.177(15) .
C8 C9 1.468(17) .
C9 C14 1.383(18) .
C9 C10 1.386(17) .
C10 C11 1.356(19) .
C11 C12 1.40(2) .
C12 C13 1.37(2) .
C13 C14 1.387(18) .
N2 C15 1.441(10) .
C15 C20 1.383(13) .
C15 C16 1.385(14) .
C16 C17 1.390(14) .
C17 C18 1.399(18) .
C18 C19 1.371(17) .
C19 C20 1.398(13) .
C20 C21 1.440(15) .
C21 C22 1.176(15) .
C22 C23 1.458(17) .
C23 C24 1.35(2) .
C23 C28 1.370(17) .
C24 C25 1.37(2) .
C25 C26 1.35(3) .
C26 C27 1.36(2) .
C27 C28 1.365(17) .
P1 C35 1.801(10) .
P1 C29 1.816(11) .
P1 C41 1.820(10) .
C29 C30 1.369(16) .
C29 C34 1.392(15) .
C30 C31 1.39(2) .
C31 C32 1.37(2) .
C32 C33 1.34(2) .
C33 C34 1.396(18) .
C35 C36 1.402(14) .
C35 C40 1.410(14) .
C36 C37 1.396(14) .
C37 C38 1.375(16) .
C38 C39 1.359(17) .
C39 C40 1.381(14) .
C41 C42 1.361(14) .
C41 C46 1.396(14) .
C42 C43 1.386(16) .
C43 C44 1.406(17) .
C44 C45 1.356(16) .
C45 C46 1.380(16) .
P2 C47 1.809(10) .
P2 C53 1.829(10) .
P2 C59 1.828(10) .
C47 C48 1.383(15) .
C47 C52 1.391(14) .
C48 C49 1.392(18) .
C49 C50 1.36(2) .
C50 C51 1.37(2) .
C51 C52 1.385(17) .
C53 C54 1.386(13) .
C53 C58 1.403(14) .
C54 C55 1.394(14) .
C55 C56 1.382(16) .
C56 C57 1.394(17) .
C57 C58 1.384(15) .
C59 C60 1.371(15) .
C59 C64 1.392(15) .
C60 C61 1.383(15) .
C61 C62 1.353(19) .
C62 C63 1.366(19) .
C63 C64 1.390(15) .
P3 C65 1.811(11) .
P3 C71 1.812(11) .
P3 C77 1.817(10) .
C65 C66 1.366(17) .
C65 C70 1.398(17) .
C66 C67 1.418(19) .
C67 C68 1.36(3) .
C68 C69 1.32(2) .
C69 C70 1.367(18) .
C71 C72 1.378(15) .
C71 C76 1.396(14) .
C72 C73 1.390(15) .
C73 C74 1.388(18) .
C74 C75 1.388(18) .
C75 C76 1.336(15) .
C77 C82 1.368(15) .
C77 C78 1.378(14) .
C78 C79 1.414(18) .
C79 C80 1.35(2) .
C80 C81 1.366(19) .
C81 C82 1.359(17) .
P4 C95 1.801(11) .
P4 C89 1.804(10) .
P4 C83 1.817(10) .
C83 C88 1.362(14) .
C83 C84 1.373(15) .
C84 C85 1.355(15) .
C85 C86 1.391(17) .
C86 C87 1.357(18) .
C87 C88 1.393(14) .
C89 C90 1.392(15) .
C89 C94 1.414(14) .
C90 C91 1.371(18) .
C91 C92 1.39(2) .
C92 C93 1.374(18) .
C93 C94 1.341(15) .
C95 C96 1.390(16) .
C95 C100 1.389(17) .
C96 C97 1.40(2) .
C97 C98 1.38(3) .
C98 C99 1.36(3) .
C99 C100 1.357(16) .
P5 C101 1.798(11) .
P5 C113 1.819(10) .
P5 C107 1.832(11) .
C101 C102 1.371(15) .
C101 C106 1.381(16) .
C102 C103 1.391(17) .
C103 C104 1.38(2) .
C104 C105 1.381(19) .
C105 C106 1.372(17) .
C107 C112 1.334(14) .
C107 C108 1.387(17) .
C108 C109 1.377(19) .
C109 C110 1.396(19) .
C110 C111 1.327(17) .
C111 C112 1.384(15) .
C113 C114 1.361(15) .
C113 C118 1.394(15) .
C114 C115 1.409(16) .
C115 C116 1.315(19) .
C116 C117 1.40(2) .
C117 C118 1.384(16) .
P6 C125 1.795(11) .
P6 C119 1.804(12) .
P6 C131 1.802(12) .
C119 C120 1.352(19) .
C119 C124 1.360(18) .
C120 C121 1.37(2) .
C121 C122 1.34(3) .
C122 C123 1.32(3) .
C123 C124 1.42(2) .
C125 C126 1.346(16) .
C125 C130 1.385(16) .
C126 C127 1.390(18) .
C127 C128 1.323(19) .
C128 C129 1.413(19) .
C129 C130 1.404(17) .
C131 C132 1.350(16) .
C131 C136 1.437(16) .
C132 C133 1.408(18) .
C133 C134 1.332(18) .
C134 C135 1.373(19) .
C135 C136 1.385(19) .
C137 Cl1 1.642(18) .
C137 Cl2 1.63(2) .
C137 Cl3 1.644(19) .
C138 Cl6 1.712(16) .
C138 Cl4 1.741(17) .
C138 Cl5 1.750(19) .
B1 F3 1.345(19) .
B1 F1 1.348(18) .
B1 F2 1.362(19) .
B1 F4 1.378(19) .
B2 F6 1.31(2) .
B2 F7 1.320(18) .
B2 F5 1.39(2) .
B2 F8 1.404(19) .
